data_7721173
loop_
_publ_author_name
'Yu, Kaijian'
'Ye, Qiong'
'Wu, Yuechuan'
'Yang, Yawen'

_publ_section_title
;
 Halogen Substitution of Aromatic Cations for Phase Transition Control and
 High-Efficiency Luminescence in 0D Manganese-Based Hybrid Perovskites
;
_journal_name_full 'Dalton Transactions'
_journal_paper_doi 10.1039/D6DT01114D
_journal_year 2026
_chemical_formula_moiety 'Br4 Mn, 2(C10 H14 Cl F P)'
_chemical_formula_sum 'C20 H28 Br4 Cl2 F2 Mn P2'
_chemical_formula_weight 813.84
_space_group_crystal_system triclinic
_space_group_IT_number 2
_space_group_name_Hall '-P 1'
_space_group_name_H-M_alt 'P -1'
_atom_sites_solution_hydrogens mixed
_atom_sites_solution_primary dual
_audit_creation_date 2026-05-11
_audit_creation_method
;
Olex2 1.5
(compiled 2026.04.10 svn.r48fbca5a for OlexSys, GUI svn.r7537)
;
_audit_update_record
;
2026-05-11 deposited with the CCDC.	2026-06-19 downloaded from the CCDC.
;
_cell_angle_alpha 99.426(5)
_cell_angle_beta 90.233(7)
_cell_angle_gamma 93.680(6)
_cell_formula_units_Z 2
_cell_length_a 9.4186(8)
_cell_length_b 10.5532(6)
_cell_length_c 15.3860(12)
_cell_measurement_reflns_used 4542
_cell_measurement_temperature 293(2)
_cell_measurement_theta_max 23.7980
_cell_measurement_theta_min 2.0010
_cell_volume 1505.4(2)
_computing_cell_refinement 'CrysAlisPro 1.171.39.46e (Rigaku OD, 2018)'
_computing_data_collection 'CrysAlisPro 1.171.39.46e (Rigaku OD, 2018)'
_computing_data_reduction 'CrysAlisPro 1.171.39.46e (Rigaku OD, 2018)'
_computing_molecular_graphics 'Olex2 1.5 (Dolomanov et al., 2009)'
_computing_publication_material 'Olex2 1.5 (Dolomanov et al., 2009)'
_computing_structure_refinement 'SHELXL 2018/3 (Sheldrick, 2015)'
_computing_structure_solution 'SHELXT 2018/2 (Sheldrick, 2018)'
_diffrn_ambient_temperature 293(2)
_diffrn_detector 'CCD plate'
_diffrn_measured_fraction_theta_full 0.991
_diffrn_measured_fraction_theta_max 0.988
_diffrn_measurement_details
;
List of Runs (angles in degrees, time in seconds):

  # Type    Start    End  Width  t~exp~   \w     \q     \k     \f   Frames
#--------------------------------------------------------------------------
  1  \w    -74.00  63.00   0.50    2.50    --   20.00  54.00 -90.00  274
  2  \w     73.00 106.00   0.50    2.50    --   20.00  54.00 -90.00   66
  3  \w    -73.00  83.00   0.50    2.50    --   20.00  54.00 120.00  312
  4  \w    -63.00 -38.00   0.50    2.50    --   20.00  54.00-120.00   50
  5  \w    -10.00  33.00   0.50    2.50    --   20.00  54.00-120.00   86
  6  \w     85.00 110.00   0.50    2.50    --   20.00  54.00-120.00   50
  7  \w    -70.00 -28.00   0.50    2.50    --   20.00  54.00 -30.00   84
  8  \w    -20.00  55.00   0.50    2.50    --   20.00  54.00 -30.00  150
  9  \w     67.00  98.00   0.50    2.50    --   20.00  54.00 -30.00   62
 10  \w    -74.00 -25.00   0.50    2.50    --   20.00  54.00  60.00   98
 11  \w     70.00 107.00   0.50    2.50    --   20.00  54.00  60.00   74
 12  \w    -62.00  68.00   0.50    2.50    --   20.00  54.00-150.00  260
 13  \w    -67.00 -41.00   0.50    2.50    --   20.00  54.00   0.00   52
 14  \w    -66.00   9.00   0.50    2.50    --   20.00  54.00  90.00  150
 15  \w     35.00  60.00   0.50    2.50    --   20.00  54.00  90.00   50
 16  \w     75.00 100.00   0.50    2.50    --   20.00  54.00  90.00   50
 17  \w    -66.00 -40.00   0.50    2.50    --   20.00  54.00 -60.00   52
 18  \w    -70.00  59.00   0.50    2.50    --   20.00  54.00-180.00  258
;
_diffrn_measurement_device 'two-circle diffractometer'
_diffrn_measurement_device_type 'XtaLAB Mini II'
_diffrn_measurement_method '\w scans'
_diffrn_orient_matrix_type 'CrysAlisPro convention (1999,Acta A55,543-557)'
_diffrn_orient_matrix_UB_11 0.0198520000
_diffrn_orient_matrix_UB_12 0.0160611000
_diffrn_orient_matrix_UB_13 -0.0414688000
_diffrn_orient_matrix_UB_21 0.0172966000
_diffrn_orient_matrix_UB_22 0.0645281000
_diffrn_orient_matrix_UB_23 0.0202346000
_diffrn_orient_matrix_UB_31 0.0707303000
_diffrn_orient_matrix_UB_32 -0.0154985000
_diffrn_orient_matrix_UB_33 0.0074292000
_diffrn_radiation_monochromator graphite
_diffrn_radiation_probe x-ray
_diffrn_radiation_type 'Mo K\a'
_diffrn_radiation_wavelength 0.71073
_diffrn_reflns_av_R_equivalents 0.0562
_diffrn_reflns_av_unetI/netI 0.0749
_diffrn_reflns_Laue_measured_fraction_full 0.991
_diffrn_reflns_Laue_measured_fraction_max 0.988
_diffrn_reflns_limit_h_max 10
_diffrn_reflns_limit_h_min -11
_diffrn_reflns_limit_k_max 13
_diffrn_reflns_limit_k_min -13
_diffrn_reflns_limit_l_max 19
_diffrn_reflns_limit_l_min -19
_diffrn_reflns_number 22555
_diffrn_reflns_point_group_measured_fraction_full 0.991
_diffrn_reflns_point_group_measured_fraction_max 0.988
_diffrn_reflns_theta_full 25.242
_diffrn_reflns_theta_max 26.372
_diffrn_reflns_theta_min 2.167
_diffrn_source 'fine-focus sealed X-ray tube'
_diffrn_source_type 'Rigaku (Mo) X-ray Source'
_exptl_absorpt_coefficient_mu 6.051
_exptl_absorpt_correction_T_max 1.00000
_exptl_absorpt_correction_T_min 0.36289
_exptl_absorpt_correction_type multi-scan
_exptl_absorpt_process_details
;
CrysAlisPro 1.171.39.46e (Rigaku Oxford Diffraction, 2018)
Empirical absorption correction using spherical harmonics,
 implemented in SCALE3 ABSPACK scaling algorithm.
;
_exptl_crystal_colour 'clear light green'
_exptl_crystal_colour_lustre clear
_exptl_crystal_colour_modifier light
_exptl_crystal_colour_primary green
_exptl_crystal_density_diffrn 1.795
_exptl_crystal_description plate
_exptl_crystal_F_000 790
_refine_diff_density_max 0.432
_refine_diff_density_min -0.710
_refine_diff_density_rms 0.107
_refine_ls_extinction_method none
_refine_ls_goodness_of_fit_ref 1.058
_refine_ls_hydrogen_treatment mixed
_refine_ls_matrix_type full
_refine_ls_number_parameters 294
_refine_ls_number_reflns 6081
_refine_ls_number_restraints 91
_refine_ls_restrained_S_all 1.061
_refine_ls_R_factor_all 0.1020
_refine_ls_R_factor_gt 0.0574
_refine_ls_shift/su_max 0.001
_refine_ls_shift/su_mean 0.000
_refine_ls_structure_factor_coef Fsqd
_refine_ls_weighting_details 'w=1/[\s^2^(Fo^2^)+(0.0317P)^2^+0.9077P] where P=(Fo^2^+2Fc^2^)/3'
_refine_ls_weighting_scheme calc
_refine_ls_wR_factor_gt 0.0851
_refine_ls_wR_factor_ref 0.0953
_reflns_Friedel_coverage 0.000
_reflns_number_gt 4086
_reflns_number_total 6081
_reflns_threshold_expression 'I > 2\s(I)'
_cod_data_source_file d6dt01114d2.cif
_cod_data_source_block pm-10-mnbr
_cod_database_code 7721173
_shelx_shelxl_version_number 2018/3
_chemical_oxdiff_formula 'C H P F Br Mn Cl'
_shelx_space_group_comment
;
The symmetry employed for this shelxl refinement is uniquely defined
by the following loop, which should always be used as a source of
symmetry information in preference to the above space-group names.
They are only intended as comments.
;
_olex2_refinement_description
;
1. Fixed Uiso
 At 1.2 times of:
  All C(H) groups, All C(H,H) groups
 At 1.5 times of:
  All C(H,H,H) groups
2. Restrained distances
 C2-C1 = C6-C1 = C6-C5 = C5-C4 = C4-C3 = C3-C2 = C12-C11 = C16-C11 = C16-C15 =
 C15-C14 = C14-C13 = C13-C12
 1.395 with sigma of 0.01
 F1-C5
 1.36 with sigma of 0.01
3. Uiso/Uaniso restraints and constraints
Uanis(C3) \\sim Ueq, Uanis(P1) \\sim Ueq, Uanis(C9) \\sim Ueq, Uanis(C10) \\sim
Ueq, Uanis(C7) \\sim Ueq, Uanis(C8) \\sim Ueq, Uanis(C1) \\sim Ueq, Uanis(C6)
\\sim Ueq, Uanis(C2) \\sim Ueq, Uanis(C5) \\sim Ueq, Uanis(Cl1) \\sim Ueq,
Uanis(F1) \\sim Ueq, Uanis(C4) \\sim Ueq: with sigma of 0.01 and sigma for
terminal atoms of 0.02
4.a Secondary CH2 refined with riding coordinates:
 C17(H17A,H17B), C7(H7A,H7B)
4.b Aromatic/amide H refined with riding coordinates:
 C16(H16), C13(H13), C14(H14), C3(H3)
4.c Idealised Me refined as rotating group:
 C9(H9A,H9B,H9C), C10(H10A,H10B,H10C), C19(H19A,H19B,H19C), C20(H20A,H20B,
 H20C), C8(H8A,H8B,H8C), C18(H18A,H18B,H18C)
;
_olex2_submission_special_instructions 'No special instructions were received'
_oxdiff_exptl_absorpt_empirical_details
;
Empirical correction (ABSPACK) includes:
- Absorption correction using spherical harmonics
- Frame scaling
;
_oxdiff_exptl_absorpt_empirical_full_max 2.071
_oxdiff_exptl_absorpt_empirical_full_min 0.661

loop_
_space_group_symop_operation_xyz
'x, y, z'
'-x, -y, -z'

loop_
_atom_site_label
_atom_site_type_symbol
_atom_site_fract_x
_atom_site_fract_y
_atom_site_fract_z
_atom_site_U_iso_or_equiv
_atom_site_adp_type
_atom_site_occupancy
_atom_site_site_symmetry_order
_atom_site_calc_flag
_atom_site_refinement_flags_posn
_atom_site_refinement_flags_adp
_atom_site_refinement_flags_occupancy
_atom_site_disorder_assembly
_atom_site_disorder_group
Br2 Br 0.97079(6) 0.52430(5) 0.80484(4) 0.04392(16) Uani 1 1 d . . . . .
Br1 Br 0.66972(6) 0.63265(6) 0.65283(4) 0.05354(19) Uani 1 1 d . . . . .
Br4 Br 0.95887(6) 0.90626(5) 0.79414(4) 0.05326(18) Uani 1 1 d . . . . .
Br3 Br 0.64964(6) 0.72088(6) 0.92800(4) 0.05358(19) Uani 1 1 d . . . . .
Mn1 Mn 0.80412(8) 0.70271(8) 0.79688(5) 0.0360(2) Uani 1 1 d . . . . .
P2 P 0.79601(14) 0.24108(14) 0.95281(9) 0.0364(4) Uani 1 1 d . . . . .
P1 P 0.75913(15) 0.35385(13) 0.39344(9) 0.0356(3) Uani 1 1 d . U . . .
Cl2 Cl 0.52350(18) -0.02327(15) 0.82470(12) 0.0706(5) Uani 1 1 d . . . . .
Cl1 Cl 0.8596(2) 0.27300(19) 0.62712(11) 0.0912(6) Uani 1 1 d . U . . .
F2 F 0.3582(4) 0.4907(3) 0.7982(2) 0.0785(12) Uani 1 1 d . . . . .
C11 C 0.5807(5) 0.2322(4) 0.8253(3) 0.0311(12) Uani 1 1 d D . . . .
F1 F 0.6074(5) -0.1831(4) 0.3997(3) 0.1120(16) Uani 1 1 d D U . . .
C17 C 0.7368(5) 0.2137(5) 0.8393(3) 0.0333(12) Uani 1 1 d . . . . .
H17A H 0.792738 0.271691 0.808036 0.040 Uiso 1 1 calc R U . . .
H17B H 0.755686 0.126473 0.813218 0.040 Uiso 1 1 calc R U . . .
C12 C 0.4761(5) 0.1318(5) 0.8192(3) 0.0398(13) Uani 1 1 d D . . . .
C9 C 0.7165(6) 0.2717(5) 0.2850(3) 0.0442(14) Uani 1 1 d . U . . .
H9A H 0.770601 0.311918 0.243061 0.066 Uiso 1 1 calc R U . . .
H9B H 0.616742 0.275485 0.273346 0.066 Uiso 1 1 calc R U . . .
H9C H 0.739010 0.183413 0.280201 0.066 Uiso 1 1 calc R U . . .
C1 C 0.6942(6) 0.1542(5) 0.4881(3) 0.0451(15) Uani 1 1 d D U . . .
C15 C 0.3951(6) 0.3694(6) 0.8056(3) 0.0505(16) Uani 1 1 d D . . . .
C16 C 0.5378(6) 0.3539(5) 0.8180(3) 0.0428(14) Uani 1 1 d D . . . .
H16 H 0.604206 0.423711 0.821474 0.051 Uiso 1 1 calc R U . . .
C6 C 0.6368(7) 0.0434(6) 0.4343(4) 0.0557(17) Uani 1 1 d D U . . .
C10 C 0.7229(6) 0.5190(5) 0.4029(4) 0.0550(16) Uani 1 1 d . U . . .
H10A H 0.783267 0.559616 0.364006 0.083 Uiso 1 1 calc R U . . .
H10B H 0.740661 0.561074 0.462536 0.083 Uiso 1 1 calc R U . . .
H10C H 0.625064 0.525489 0.387410 0.083 Uiso 1 1 calc R U . . .
C7 C 0.6511(6) 0.2855(5) 0.4731(4) 0.0467(15) Uani 1 1 d . U . . .
H7A H 0.657502 0.344102 0.528736 0.056 Uiso 1 1 calc R U . . .
H7B H 0.552611 0.277553 0.453220 0.056 Uiso 1 1 calc R U . . .
C2 C 0.7862(7) 0.1386(6) 0.5555(4) 0.0566(17) Uani 1 1 d D U . . .
C13 C 0.3324(6) 0.1489(6) 0.8064(4) 0.0556(16) Uani 1 1 d D . . . .
H13 H 0.265038 0.079681 0.802347 0.067 Uiso 1 1 calc R U . . .
C14 C 0.2919(6) 0.2701(6) 0.8000(4) 0.0577(18) Uani 1 1 d D . . . .
H14 H 0.196714 0.284554 0.792067 0.069 Uiso 1 1 calc R U . . .
C19 C 0.9851(5) 0.2409(6) 0.9528(4) 0.0603(18) Uani 1 1 d . . . . .
H19A H 1.012958 0.159510 0.922563 0.090 Uiso 1 1 calc R U . . .
H19B H 1.020540 0.254604 1.012378 0.090 Uiso 1 1 calc R U . . .
H19C H 1.023831 0.308536 0.923285 0.090 Uiso 1 1 calc R U . . .
C20 C 0.7449(6) 0.3941(5) 1.0062(3) 0.0532(16) Uani 1 1 d . . . . .
H20A H 0.770640 0.458143 0.970380 0.080 Uiso 1 1 calc R U . . .
H20B H 0.792705 0.416191 1.062381 0.080 Uiso 1 1 calc R U . . .
H20C H 0.643867 0.390258 1.014572 0.080 Uiso 1 1 calc R U . . .
C8 C 0.9437(5) 0.3409(6) 0.4152(4) 0.0572(17) Uani 1 1 d . U . . .
H8A H 0.965969 0.252479 0.400941 0.086 Uiso 1 1 calc R U . . .
H8B H 0.964447 0.371790 0.476416 0.086 Uiso 1 1 calc R U . . .
H8C H 0.999886 0.391554 0.379880 0.086 Uiso 1 1 calc R U . . .
C5 C 0.6702(7) -0.0768(6) 0.4516(4) 0.070(2) Uani 1 1 d D U . . .
C18 C 0.7255(7) 0.1177(6) 1.0101(4) 0.0626(18) Uani 1 1 d . . . . .
H18A H 0.624516 0.123291 1.015943 0.094 Uiso 1 1 calc R U . . .
H18B H 0.769160 0.128413 1.067572 0.094 Uiso 1 1 calc R U . . .
H18C H 0.744758 0.035025 0.977714 0.094 Uiso 1 1 calc R U . . .
C3 C 0.8185(8) 0.0175(7) 0.5722(5) 0.082(2) Uani 1 1 d D U . . .
H3 H 0.879219 0.010326 0.618718 0.098 Uiso 1 1 calc R U . . .
C4 C 0.7602(9) -0.0907(8) 0.5195(5) 0.083(2) Uani 1 1 d D U . . .
H4 H 0.782(7) -0.180(7) 0.526(4) 0.10(3) Uiso 1 1 d . . . . .
H6 H 0.573(5) 0.048(5) 0.390(3) 0.045(16) Uiso 1 1 d . . . . .

loop_
_atom_site_aniso_label
_atom_site_aniso_U_11
_atom_site_aniso_U_22
_atom_site_aniso_U_33
_atom_site_aniso_U_23
_atom_site_aniso_U_13
_atom_site_aniso_U_12
Br2 0.0401(3) 0.0407(4) 0.0528(4) 0.0116(3) -0.0030(3) 0.0067(3)
Br1 0.0428(4) 0.0757(5) 0.0409(3) 0.0060(3) -0.0096(3) 0.0046(3)
Br4 0.0477(4) 0.0362(4) 0.0741(4) 0.0047(3) 0.0052(3) -0.0001(3)
Br3 0.0521(4) 0.0578(4) 0.0526(4) 0.0114(3) 0.0165(3) 0.0104(3)
Mn1 0.0336(5) 0.0380(5) 0.0362(5) 0.0056(4) -0.0017(4) 0.0026(4)
P2 0.0315(8) 0.0448(9) 0.0323(8) 0.0049(7) -0.0009(6) 0.0015(7)
P1 0.0383(9) 0.0343(9) 0.0339(8) 0.0052(7) 0.0006(6) 0.0009(6)
Cl2 0.0649(11) 0.0378(10) 0.1074(14) 0.0136(9) -0.0206(10) -0.0113(8)
Cl1 0.1386(19) 0.0906(15) 0.0424(10) 0.0141(10) -0.0166(11) -0.0161(13)
F2 0.100(3) 0.073(3) 0.067(2) 0.011(2) -0.009(2) 0.046(2)
C11 0.028(3) 0.035(3) 0.030(3) 0.004(2) 0.001(2) 0.001(2)
F1 0.180(5) 0.054(3) 0.093(3) -0.001(2) 0.036(3) -0.031(3)
C17 0.039(3) 0.028(3) 0.032(3) 0.003(2) -0.001(2) -0.005(2)
C12 0.038(3) 0.040(3) 0.041(3) 0.006(3) -0.008(3) -0.002(3)
C9 0.046(3) 0.042(3) 0.041(3) -0.004(3) -0.003(3) 0.000(3)
C1 0.051(4) 0.043(4) 0.042(3) 0.010(3) 0.016(3) 0.004(3)
C15 0.072(5) 0.050(4) 0.032(3) 0.006(3) 0.001(3) 0.031(4)
C16 0.052(4) 0.043(4) 0.034(3) 0.006(3) -0.005(3) 0.007(3)
C6 0.065(4) 0.053(4) 0.051(4) 0.016(3) 0.012(3) -0.003(3)
C10 0.081(5) 0.033(3) 0.048(4) 0.001(3) -0.007(3) 0.000(3)
C7 0.044(3) 0.048(4) 0.053(3) 0.017(3) 0.010(3) 0.010(3)
C2 0.079(4) 0.054(4) 0.040(3) 0.015(3) 0.003(3) 0.004(3)
C13 0.045(4) 0.062(5) 0.060(4) 0.015(3) -0.005(3) -0.008(3)
C14 0.037(4) 0.092(6) 0.045(4) 0.013(4) 0.000(3) 0.010(4)
C19 0.032(3) 0.087(5) 0.061(4) 0.007(4) -0.007(3) 0.008(3)
C20 0.059(4) 0.050(4) 0.045(4) -0.011(3) -0.003(3) 0.010(3)
C8 0.043(4) 0.078(5) 0.052(4) 0.016(3) -0.002(3) 0.000(3)
C5 0.092(5) 0.045(4) 0.069(4) 0.004(4) 0.029(4) -0.009(4)
C18 0.075(5) 0.062(4) 0.056(4) 0.026(3) -0.001(3) -0.002(4)
C3 0.099(5) 0.079(5) 0.078(5) 0.039(4) -0.005(4) 0.015(4)
C4 0.105(6) 0.064(5) 0.087(5) 0.033(4) 0.014(4) 0.016(5)

loop_
_atom_type_symbol
_atom_type_description
_atom_type_scat_dispersion_real
_atom_type_scat_dispersion_imag
_atom_type_scat_source
C C 0.0033 0.0016 'International Tables Vol C Tables 4.2.6.8 and 6.1.1.4'
H H 0.0000 0.0000 'International Tables Vol C Tables 4.2.6.8 and 6.1.1.4'
Br Br -0.2901 2.4595 'International Tables Vol C Tables 4.2.6.8 and 6.1.1.4'
Cl Cl 0.1484 0.1585 'International Tables Vol C Tables 4.2.6.8 and 6.1.1.4'
F F 0.0171 0.0103 'International Tables Vol C Tables 4.2.6.8 and 6.1.1.4'
Mn Mn 0.3368 0.7283 'International Tables Vol C Tables 4.2.6.8 and 6.1.1.4'
P P 0.1023 0.0942 'International Tables Vol C Tables 4.2.6.8 and 6.1.1.4'

loop_
_geom_angle_atom_site_label_1
_geom_angle_atom_site_label_2
_geom_angle_atom_site_label_3
_geom_angle
_geom_angle_site_symmetry_1
_geom_angle_site_symmetry_3
_geom_angle_publ_flag
Br1 Mn1 Br2 104.40(3) . . ?
Br4 Mn1 Br2 106.82(3) . . ?
Br4 Mn1 Br1 111.23(3) . . ?
Br3 Mn1 Br2 108.34(3) . . ?
Br3 Mn1 Br1 113.64(4) . . ?
Br3 Mn1 Br4 111.86(4) . . ?
C19 P2 C17 107.1(3) . . ?
C19 P2 C20 109.3(3) . . ?
C19 P2 C18 109.1(3) . . ?
C20 P2 C17 109.7(2) . . ?
C20 P2 C18 109.9(3) . . ?
C18 P2 C17 111.6(3) . . ?
C9 P1 C7 110.2(3) . . ?
C9 P1 C8 108.7(3) . . ?
C10 P1 C9 110.2(3) . . ?
C10 P1 C7 107.4(3) . . ?
C10 P1 C8 109.7(3) . . ?
C8 P1 C7 110.5(3) . . ?
C12 C11 C17 122.7(4) . . ?
C12 C11 C16 117.6(5) . . ?
C16 C11 C17 119.7(4) . . ?
P2 C17 H17A 108.5 . . ?
P2 C17 H17B 108.5 . . ?
C11 C17 P2 115.0(3) . . ?
C11 C17 H17A 108.5 . . ?
C11 C17 H17B 108.5 . . ?
H17A C17 H17B 107.5 . . ?
C11 C12 Cl2 119.8(4) . . ?
C11 C12 C13 122.7(5) . . ?
C13 C12 Cl2 117.5(4) . . ?
P1 C9 H9A 109.5 . . ?
P1 C9 H9B 109.5 . . ?
P1 C9 H9C 109.5 . . ?
H9A C9 H9B 109.5 . . ?
H9A C9 H9C 109.5 . . ?
H9B C9 H9C 109.5 . . ?
C6 C1 C7 119.7(5) . . ?
C2 C1 C6 117.6(5) . . ?
C2 C1 C7 122.7(5) . . ?
F2 C15 C16 116.9(5) . . ?
F2 C15 C14 119.9(5) . . ?
C14 C15 C16 123.2(5) . . ?
C11 C16 H16 120.5 . . ?
C15 C16 C11 119.0(5) . . ?
C15 C16 H16 120.5 . . ?
C1 C6 H6 121(3) . . ?
C5 C6 C1 119.4(6) . . ?
C5 C6 H6 119(3) . . ?
P1 C10 H10A 109.5 . . ?
P1 C10 H10B 109.5 . . ?
P1 C10 H10C 109.5 . . ?
H10A C10 H10B 109.5 . . ?
H10A C10 H10C 109.5 . . ?
H10B C10 H10C 109.5 . . ?
P1 C7 H7A 108.8 . . ?
P1 C7 H7B 108.8 . . ?
C1 C7 P1 113.7(4) . . ?
C1 C7 H7A 108.8 . . ?
C1 C7 H7B 108.8 . . ?
H7A C7 H7B 107.7 . . ?
C1 C2 Cl1 120.2(4) . . ?
C1 C2 C3 122.4(6) . . ?
C3 C2 Cl1 117.3(5) . . ?
C12 C13 H13 120.6 . . ?
C14 C13 C12 118.8(5) . . ?
C14 C13 H13 120.6 . . ?
C15 C14 C13 118.7(5) . . ?
C15 C14 H14 120.7 . . ?
C13 C14 H14 120.7 . . ?
P2 C19 H19A 109.5 . . ?
P2 C19 H19B 109.5 . . ?
P2 C19 H19C 109.5 . . ?
H19A C19 H19B 109.5 . . ?
H19A C19 H19C 109.5 . . ?
H19B C19 H19C 109.5 . . ?
P2 C20 H20A 109.5 . . ?
P2 C20 H20B 109.5 . . ?
P2 C20 H20C 109.5 . . ?
H20A C20 H20B 109.5 . . ?
H20A C20 H20C 109.5 . . ?
H20B C20 H20C 109.5 . . ?
P1 C8 H8A 109.5 . . ?
P1 C8 H8B 109.5 . . ?
P1 C8 H8C 109.5 . . ?
H8A C8 H8B 109.5 . . ?
H8A C8 H8C 109.5 . . ?
H8B C8 H8C 109.5 . . ?
F1 C5 C6 117.6(6) . . ?
F1 C5 C4 120.0(6) . . ?
C4 C5 C6 122.3(7) . . ?
P2 C18 H18A 109.5 . . ?
P2 C18 H18B 109.5 . . ?
P2 C18 H18C 109.5 . . ?
H18A C18 H18B 109.5 . . ?
H18A C18 H18C 109.5 . . ?
H18B C18 H18C 109.5 . . ?
C2 C3 H3 120.3 . . ?
C4 C3 C2 119.5(7) . . ?
C4 C3 H3 120.3 . . ?
C5 C4 H4 117(4) . . ?
C3 C4 C5 118.8(7) . . ?
C3 C4 H4 124(4) . . ?

loop_
_geom_bond_atom_site_label_1
_geom_bond_atom_site_label_2
_geom_bond_distance
_geom_bond_site_symmetry_2
_geom_bond_publ_flag
Br2 Mn1 2.5451(9) . ?
Br1 Mn1 2.5262(10) . ?
Br4 Mn1 2.5236(10) . ?
Br3 Mn1 2.4813(10) . ?
P2 C17 1.803(5) . ?
P2 C19 1.781(5) . ?
P2 C20 1.784(5) . ?
P2 C18 1.785(5) . ?
P1 C9 1.781(5) . ?
P1 C10 1.781(5) . ?
P1 C7 1.806(5) . ?
P1 C8 1.787(5) . ?
Cl2 C12 1.739(5) . ?
Cl1 C2 1.749(6) . ?
F2 C15 1.370(6) . ?
C11 C17 1.514(6) . ?
C11 C12 1.391(6) . ?
C11 C16 1.393(5) . ?
F1 C5 1.365(6) . ?
C17 H17A 0.9700 . ?
C17 H17B 0.9700 . ?
C12 C13 1.394(6) . ?
C9 H9A 0.9600 . ?
C9 H9B 0.9600 . ?
C9 H9C 0.9600 . ?
C1 C6 1.394(6) . ?
C1 C7 1.522(7) . ?
C1 C2 1.385(6) . ?
C15 C16 1.380(6) . ?
C15 C14 1.374(6) . ?
C16 H16 0.9300 . ?
C6 C5 1.394(6) . ?
C6 H6 0.92(5) . ?
C10 H10A 0.9600 . ?
C10 H10B 0.9600 . ?
C10 H10C 0.9600 . ?
C7 H7A 0.9700 . ?
C7 H7B 0.9700 . ?
C2 C3 1.396(6) . ?
C13 H13 0.9300 . ?
C13 C14 1.377(6) . ?
C14 H14 0.9300 . ?
C19 H19A 0.9600 . ?
C19 H19B 0.9600 . ?
C19 H19C 0.9600 . ?
C20 H20A 0.9600 . ?
C20 H20B 0.9600 . ?
C20 H20C 0.9600 . ?
C8 H8A 0.9600 . ?
C8 H8B 0.9600 . ?
C8 H8C 0.9600 . ?
C5 C4 1.375(7) . ?
C18 H18A 0.9600 . ?
C18 H18B 0.9600 . ?
C18 H18C 0.9600 . ?
C3 H3 0.9300 . ?
C3 C4 1.369(7) . ?
C4 H4 1.00(7) . ?

loop_
_geom_torsion_atom_site_label_1
_geom_torsion_atom_site_label_2
_geom_torsion_atom_site_label_3
_geom_torsion_atom_site_label_4
_geom_torsion
_geom_torsion_site_symmetry_1
_geom_torsion_site_symmetry_2
_geom_torsion_site_symmetry_3
_geom_torsion_site_symmetry_4
_geom_torsion_publ_flag
Cl2 C12 C13 C14 -178.7(4) . . . . ?
Cl1 C2 C3 C4 178.1(6) . . . . ?
F2 C15 C16 C11 -179.6(4) . . . . ?
F2 C15 C14 C13 179.1(5) . . . . ?
C11 C12 C13 C14 -0.3(8) . . . . ?
F1 C5 C4 C3 -178.2(6) . . . . ?
C17 C11 C12 Cl2 -1.7(7) . . . . ?
C17 C11 C12 C13 179.9(5) . . . . ?
C17 C11 C16 C15 -179.8(4) . . . . ?
C12 C11 C17 P2 -92.3(5) . . . . ?
C12 C11 C16 C15 0.3(7) . . . . ?
C12 C13 C14 C15 0.6(9) . . . . ?
C9 P1 C7 C1 73.2(5) . . . . ?
C1 C6 C5 F1 177.4(5) . . . . ?
C1 C6 C5 C4 -1.1(10) . . . . ?
C1 C2 C3 C4 1.3(11) . . . . ?
C16 C11 C17 P2 87.8(5) . . . . ?
C16 C11 C12 Cl2 178.2(4) . . . . ?
C16 C11 C12 C13 -0.2(8) . . . . ?
C16 C15 C14 C13 -0.5(9) . . . . ?
C6 C1 C7 P1 -87.5(6) . . . . ?
C6 C1 C2 Cl1 -178.7(4) . . . . ?
C6 C1 C2 C3 -2.1(9) . . . . ?
C6 C5 C4 C3 0.3(11) . . . . ?
C10 P1 C7 C1 -166.7(4) . . . . ?
C7 C1 C6 C5 -176.3(5) . . . . ?
C7 C1 C2 Cl1 -0.6(8) . . . . ?
C7 C1 C2 C3 176.1(6) . . . . ?
C2 C1 C6 C5 1.9(9) . . . . ?
C2 C1 C7 P1 94.4(6) . . . . ?
C2 C3 C4 C5 -0.4(12) . . . . ?
C14 C15 C16 C11 0.1(8) . . . . ?
C19 P2 C17 C11 -170.4(4) . . . . ?
C20 P2 C17 C11 -51.8(4) . . . . ?
C8 P1 C7 C1 -47.0(5) . . . . ?
C18 P2 C17 C11 70.2(4) . . . . ?
